data_4071902
loop_
_publ_author_name
'Esteruelas, Miguel A.'
'Garc\'ia-Yebra, Cristina'
'Oliv\'an, Montserrat'
'O\~nate, Enrique'
'Valencia, Marta'

_publ_section_title
;
 Osmium-Catalyzed Allylic Alkylation
;
_journal_issue 19
_journal_name_full Organometallics
_journal_page_first 4892
_journal_paper_doi 10.1021/om800460h
_journal_volume 27
_journal_year 2008
_chemical_formula_sum 'C20 H28 O8 Os'
_chemical_formula_weight 586.62
_chemical_name_systematic
; 
 ? 
;
_space_group_IT_number 14
_symmetry_cell_setting monoclinic
_symmetry_space_group_name_Hall '-P 2ybc'
_symmetry_space_group_name_H-M 'P 1 21/c 1'
_atom_sites_solution_hydrogens geom
_atom_sites_solution_primary direct
_atom_sites_solution_secondary difmap
_audit_creation_method SHELXL-97
_cell_angle_alpha 90.00
_cell_angle_beta 100.732(3)
_cell_angle_gamma 90.00
_cell_formula_units_Z 4
_cell_length_a 12.114(2)
_cell_length_b 12.583(2)
_cell_length_c 14.151(3)
_cell_measurement_reflns_used 6520
_cell_measurement_temperature 105(2)
_cell_measurement_theta_max 26
_cell_measurement_theta_min 2.5
_cell_volume 2119.3(7)
_computing_cell_refinement 'SAINT+ v. 6.02 (Bruker AXS, 1999)'
_computing_data_collection 'SMART v. 5.625 (Bruker AXS, 2000)'
_computing_data_reduction 'SAINT+ v. 6.02 (Bruker AXS, 1999)'
_computing_molecular_graphics 'XP, SHELXTL v. 6.1 (Bruker, 2000)'
_computing_publication_material 'XCIF, SHELXTL v. 6.1 (Bruker, 2000)'
_computing_structure_refinement 'SHELXL-97 (Sheldrick, 1997)'
_computing_structure_solution 'SHELXS-97 (Sheldrick, 1990)'
_diffrn_ambient_temperature 105(2)
_diffrn_detector_area_resol_mean 8.26
_diffrn_measured_fraction_theta_full 1.000
_diffrn_measured_fraction_theta_max 0.940
_diffrn_measurement_device_type 'Bruker SMART APEX CCD system'
_diffrn_measurement_method '\w rotations with narrow frames'
_diffrn_radiation_monochromator graphite
_diffrn_radiation_source 'normal-focus sealed tube'
_diffrn_radiation_type MoK\a
_diffrn_radiation_wavelength 0.71073
_diffrn_reflns_av_R_equivalents 0.0455
_diffrn_reflns_av_sigmaI/netI 0.0375
_diffrn_reflns_limit_h_max 16
_diffrn_reflns_limit_h_min -16
_diffrn_reflns_limit_k_max 16
_diffrn_reflns_limit_k_min -16
_diffrn_reflns_limit_l_max 18
_diffrn_reflns_limit_l_min -18
_diffrn_reflns_number 25845
_diffrn_reflns_theta_full 27.50
_diffrn_reflns_theta_max 28.86
_diffrn_reflns_theta_min 1.71
_diffrn_standards_decay_% 'no decay'
_exptl_absorpt_coefficient_mu 6.060
_exptl_absorpt_correction_T_max 0.713
_exptl_absorpt_correction_T_min 0.689
_exptl_absorpt_correction_type multi-scan
_exptl_absorpt_process_details
;
 Absorption correction performed with SADABS program. This is based on the
method of Blessing: Blessing, R. H., Acta Crystallogr., Sect. A 1995, 51, 33.
;
_exptl_crystal_colour yellow
_exptl_crystal_density_diffrn 1.839
_exptl_crystal_density_method 'not measured'
_exptl_crystal_description 'irregular block'
_exptl_crystal_F_000 1152
_exptl_crystal_size_max 0.08
_exptl_crystal_size_mid 0.06
_exptl_crystal_size_min 0.06
_refine_diff_density_max 2.100
_refine_diff_density_min -1.606
_refine_diff_density_rms 0.159
_refine_ls_extinction_method none
_refine_ls_goodness_of_fit_ref 1.097
_refine_ls_hydrogen_treatment mixed
_refine_ls_matrix_type full
_refine_ls_number_parameters 272
_refine_ls_number_reflns 5228
_refine_ls_number_restraints 0
_refine_ls_restrained_S_all 1.097
_refine_ls_R_factor_all 0.0419
_refine_ls_R_factor_gt 0.0316
_refine_ls_shift/su_max 0.001
_refine_ls_shift/su_mean 0.000
_refine_ls_structure_factor_coef Fsqd
_refine_ls_weighting_details 'calc w=1/[\s^2^(Fo^2^)+(0.0343P)^2^+1.5145P] where P=(Fo^2^+2Fc^2^)/3'
_refine_ls_weighting_scheme calc
_refine_ls_wR_factor_gt 0.0685
_refine_ls_wR_factor_ref 0.0716
_reflns_number_gt 4422
_reflns_number_total 5228
_reflns_threshold_expression >2sigma(I)
_cod_data_source_file om800460h_si_001.cif
_cod_data_source_block mae276as
_cod_original_cell_volume 2119.3(6)
_cod_original_sg_symbol_H-M 'P 21/c'
_cod_database_code 4071902

loop_
_symmetry_equiv_pos_as_xyz
'x, y, z'
'-x, y+1/2, -z+1/2'
'-x, -y, -z'
'x, -y-1/2, z-1/2'

loop_
_atom_site_label
_atom_site_type_symbol
_atom_site_fract_x
_atom_site_fract_y
_atom_site_fract_z
_atom_site_U_iso_or_equiv
_atom_site_adp_type
_atom_site_occupancy
_atom_site_symmetry_multiplicity
_atom_site_calc_flag
_atom_site_refinement_flags
Os Os 0.262466(13) 0.416476(12) 0.096227(11) 0.01460(6) Uani 1 1 d .
O1 O 0.4442(3) 0.2003(2) 0.2035(2) 0.0242(7) Uani 1 1 d .
O2 O 0.2701(3) 0.1393(2) 0.2058(2) 0.0218(6) Uani 1 1 d .
O3 O 0.4694(3) 0.3943(2) 0.3204(2) 0.0244(7) Uani 1 1 d .
O4 O 0.3021(3) 0.4490(2) 0.3489(2) 0.0256(7) Uani 1 1 d .
O5 O 0.1634(2) 0.2853(2) 0.0413(2) 0.0193(6) Uani 1 1 d .
O6 O 0.0281(3) 0.1642(2) 0.0258(2) 0.0268(7) Uani 1 1 d .
O7 O 0.1213(2) 0.4650(2) 0.1514(2) 0.0187(6) Uani 1 1 d .
O8 O -0.0384(3) 0.4529(2) 0.2072(2) 0.0239(7) Uani 1 1 d .
C1 C 0.2970(4) 0.3220(3) 0.2293(3) 0.0162(8) Uani 1 1 d .
H1 H 0.229(4) 0.311(4) 0.249(3) 0.019 Uiso 1 1 d .
C2 C 0.3487(3) 0.2180(3) 0.2120(3) 0.0161(8) Uani 1 1 d .
C3 C 0.3104(4) 0.0344(4) 0.1884(4) 0.0299(11) Uani 1 1 d .
H3A H 0.3421 0.0353 0.1295 0.045 Uiso 1 1 calc R
H3B H 0.2480 -0.0163 0.1809 0.045 Uiso 1 1 calc R
H3C H 0.3686 0.0129 0.2428 0.045 Uiso 1 1 calc R
C4 C 0.3684(4) 0.3885(3) 0.3022(3) 0.0203(9) Uani 1 1 d .
C5 C 0.3622(5) 0.5211(4) 0.4191(3) 0.0367(13) Uani 1 1 d .
H5A H 0.4038 0.4806 0.4734 0.055 Uiso 1 1 calc R
H5B H 0.3088 0.5687 0.4420 0.055 Uiso 1 1 calc R
H5C H 0.4150 0.5631 0.3897 0.055 Uiso 1 1 calc R
C6 C 0.0726(4) 0.2556(4) 0.0646(3) 0.0205(9) Uani 1 1 d .
C7 C 0.0873(5) 0.1129(4) -0.0407(4) 0.0354(12) Uani 1 1 d .
H7A H 0.0865 0.1589 -0.0967 0.053 Uiso 1 1 calc R
H7B H 0.0506 0.0452 -0.0615 0.053 Uiso 1 1 calc R
H7C H 0.1652 0.0996 -0.0091 0.053 Uiso 1 1 calc R
C8 C 0.0103(4) 0.3075(3) 0.1250(3) 0.0217(9) Uani 1 1 d .
H8 H -0.0521 0.2721 0.1425 0.026 Uiso 1 1 calc R
C9 C 0.0372(4) 0.4086(3) 0.1596(3) 0.0194(9) Uani 1 1 d .
C10 C -0.0151(4) 0.5598(4) 0.2407(4) 0.0305(11) Uani 1 1 d .
H10A H 0.0594 0.5626 0.2821 0.046 Uiso 1 1 calc R
H10B H -0.0720 0.5825 0.2774 0.046 Uiso 1 1 calc R
H10C H -0.0166 0.6072 0.1855 0.046 Uiso 1 1 calc R
C11 C 0.2971(4) 0.5831(3) 0.0733(3) 0.0182(8) Uani 1 1 d .
C12 C 0.2358(4) 0.6783(3) 0.1053(3) 0.0224(9) Uani 1 1 d .
H12 H 0.1534 0.6646 0.0852 0.027 Uiso 1 1 calc R
C13 C 0.2632(4) 0.7775(3) 0.0516(4) 0.0271(10) Uani 1 1 d .
H13A H 0.3408 0.7995 0.0765 0.041 Uiso 1 1 calc R
H13B H 0.2119 0.8351 0.0610 0.041 Uiso 1 1 calc R
H13C H 0.2546 0.7616 -0.0172 0.041 Uiso 1 1 calc R
C14 C 0.2584(4) 0.6975(4) 0.2133(3) 0.0293(11) Uani 1 1 d .
H14A H 0.2434 0.6322 0.2465 0.044 Uiso 1 1 calc R
H14B H 0.2092 0.7544 0.2284 0.044 Uiso 1 1 calc R
H14C H 0.3371 0.7184 0.2345 0.044 Uiso 1 1 calc R
C15 C 0.2527(4) 0.5369(3) -0.0187(3) 0.0218(9) Uani 1 1 d .
H15 H 0.1919 0.5704 -0.0602 0.026 Uiso 1 1 calc R
C16 C 0.2984(4) 0.4428(3) -0.0476(3) 0.0209(9) Uani 1 1 d .
H16 H 0.2667 0.4127 -0.1081 0.025 Uiso 1 1 calc R
C17 C 0.3919(4) 0.3902(3) 0.0114(3) 0.0191(9) Uani 1 1 d .
C18 C 0.4324(4) 0.2862(3) -0.0193(3) 0.0245(10) Uani 1 1 d .
H18A H 0.4769 0.2981 -0.0696 0.037 Uiso 1 1 calc R
H18B H 0.3679 0.2409 -0.0446 0.037 Uiso 1 1 calc R
H18C H 0.4792 0.2513 0.0359 0.037 Uiso 1 1 calc R
C19 C 0.4385(4) 0.4398(3) 0.1003(3) 0.0195(9) Uani 1 1 d .
H19 H 0.5017 0.4082 0.1402 0.023 Uiso 1 1 calc R
C20 C 0.3933(3) 0.5354(3) 0.1311(3) 0.0172(8) Uani 1 1 d .
H20 H 0.4273 0.5675 0.1902 0.021 Uiso 1 1 calc R

loop_
_atom_site_aniso_label
_atom_site_aniso_U_11
_atom_site_aniso_U_22
_atom_site_aniso_U_33
_atom_site_aniso_U_23
_atom_site_aniso_U_13
_atom_site_aniso_U_12
Os 0.01509(9) 0.01212(9) 0.01662(9) -0.00010(6) 0.00306(6) -0.00075(6)
O1 0.0193(16) 0.0199(16) 0.0350(18) 0.0036(14) 0.0092(14) 0.0040(13)
O2 0.0226(16) 0.0125(14) 0.0305(17) -0.0027(12) 0.0052(13) -0.0003(12)
O3 0.0256(18) 0.0246(17) 0.0212(16) 0.0037(13) -0.0002(13) -0.0065(13)
O4 0.0340(19) 0.0207(15) 0.0224(16) -0.0065(13) 0.0059(14) -0.0014(14)
O5 0.0210(16) 0.0161(14) 0.0220(15) -0.0034(12) 0.0070(12) -0.0048(12)
O6 0.0268(17) 0.0210(17) 0.0337(18) -0.0082(14) 0.0086(14) -0.0090(13)
O7 0.0168(15) 0.0169(15) 0.0229(15) -0.0006(12) 0.0049(12) 0.0002(12)
O8 0.0170(16) 0.0247(16) 0.0315(17) -0.0028(14) 0.0086(13) 0.0012(13)
C1 0.017(2) 0.0135(19) 0.019(2) 0.0001(16) 0.0042(16) -0.0025(16)
C2 0.020(2) 0.0135(19) 0.0140(19) 0.0021(15) 0.0021(16) -0.0034(16)
C3 0.033(3) 0.014(2) 0.043(3) -0.003(2) 0.010(2) 0.0060(19)
C4 0.026(2) 0.015(2) 0.020(2) 0.0046(16) 0.0059(18) -0.0017(17)
C5 0.060(4) 0.025(3) 0.026(3) -0.009(2) 0.009(2) -0.011(2)
C6 0.023(2) 0.019(2) 0.018(2) 0.0026(18) -0.0016(16) -0.0032(18)
C7 0.045(3) 0.028(3) 0.035(3) -0.012(2) 0.012(2) -0.011(2)
C8 0.017(2) 0.023(2) 0.026(2) 0.0029(18) 0.0061(18) -0.0030(17)
C9 0.018(2) 0.020(2) 0.020(2) 0.0004(17) 0.0016(16) 0.0025(17)
C10 0.029(3) 0.026(3) 0.038(3) -0.007(2) 0.012(2) 0.005(2)
C11 0.022(2) 0.0132(19) 0.020(2) 0.0033(17) 0.0047(17) -0.0019(17)
C12 0.020(2) 0.014(2) 0.034(3) -0.0019(18) 0.0052(19) 0.0044(17)
C13 0.033(3) 0.013(2) 0.034(3) 0.0084(19) 0.002(2) -0.0028(18)
C14 0.030(3) 0.024(2) 0.034(3) -0.006(2) 0.006(2) -0.003(2)
C15 0.021(2) 0.022(2) 0.022(2) 0.0036(18) 0.0013(17) -0.0006(18)
C16 0.027(2) 0.019(2) 0.016(2) 0.0029(16) 0.0023(17) -0.0067(17)
C17 0.019(2) 0.019(2) 0.021(2) -0.0002(17) 0.0103(17) -0.0024(16)
C18 0.027(2) 0.020(2) 0.030(2) -0.0020(19) 0.016(2) -0.0020(18)
C19 0.017(2) 0.018(2) 0.024(2) 0.0037(17) 0.0050(17) -0.0016(16)
C20 0.017(2) 0.0119(19) 0.024(2) 0.0001(16) 0.0054(17) -0.0050(16)

loop_
_atom_type_symbol
_atom_type_description
_atom_type_scat_dispersion_real
_atom_type_scat_dispersion_imag
_atom_type_scat_source
C C 0.0033 0.0016 'International Tables Vol C Tables 4.2.6.8 and 6.1.1.4'
H H 0.0000 0.0000 'International Tables Vol C Tables 4.2.6.8 and 6.1.1.4'
O O 0.0106 0.0060 'International Tables Vol C Tables 4.2.6.8 and 6.1.1.4'
Os Os -1.2165 7.6030 'International Tables Vol C Tables 4.2.6.8 and 6.1.1.4'

loop_
_geom_angle_atom_site_label_1
_geom_angle_atom_site_label_2
_geom_angle_atom_site_label_3
_geom_angle
O7 Os O5 85.27(11)
O7 Os C19 145.69(14)
O5 Os C19 127.88(14)
O7 Os C20 109.04(13)
O5 Os C20 165.53(13)
C19 Os C20 38.54(15)
O7 Os C17 166.61(14)
O5 Os C17 95.57(14)
C19 Os C17 38.54(16)
C20 Os C17 70.03(16)
O7 Os C11 88.17(14)
O5 Os C11 144.54(14)
C19 Os C11 69.70(16)
C20 Os C11 38.33(15)
C17 Os C11 83.40(16)
O7 Os C16 128.34(14)
O5 Os C16 88.49(13)
C19 Os C16 68.52(17)
C20 Os C16 80.99(16)
C17 Os C16 38.52(16)
C11 Os C16 68.74(16)
O7 Os C1 82.93(14)
O5 Os C1 84.06(13)
C19 Os C1 91.24(16)
C20 Os C1 99.43(15)
C17 Os C1 110.45(16)
C11 Os C1 129.61(15)
C16 Os C1 147.16(16)
O7 Os C15 97.97(14)
O5 Os C15 108.51(14)
C19 Os C15 80.93(16)
C20 Os C15 68.35(16)
C17 Os C15 69.05(16)
C11 Os C15 38.23(15)
C16 Os C15 37.16(16)
C1 Os C15 167.43(16)
C2 O2 C3 114.8(3)
C4 O4 C5 114.8(4)
C6 O5 Os 126.9(3)
C6 O6 C7 116.1(4)
C9 O7 Os 126.7(3)
C9 O8 C10 116.1(4)
C4 C1 C2 113.8(4)
C4 C1 Os 106.5(3)
C2 C1 Os 110.7(3)
C4 C1 H1 108(3)
C2 C1 H1 110(3)
Os C1 H1 108(3)
O1 C2 O2 122.0(4)
O1 C2 C1 128.3(4)
O2 C2 C1 109.7(3)
O2 C3 H3A 109.5
O2 C3 H3B 109.5
H3A C3 H3B 109.5
O2 C3 H3C 109.5
H3A C3 H3C 109.5
H3B C3 H3C 109.5
O3 C4 O4 121.9(4)
O3 C4 C1 128.5(4)
O4 C4 C1 109.5(4)
O4 C5 H5A 109.5
O4 C5 H5B 109.5
H5A C5 H5B 109.5
O4 C5 H5C 109.5
H5A C5 H5C 109.5
H5B C5 H5C 109.5
O5 C6 O6 116.7(4)
O5 C6 C8 127.9(4)
O6 C6 C8 115.3(4)
O6 C7 H7A 109.5
O6 C7 H7B 109.5
H7A C7 H7B 109.5
O6 C7 H7C 109.5
H7A C7 H7C 109.5
H7B C7 H7C 109.5
C9 C8 C6 121.9(4)
C9 C8 H8 119.1
C6 C8 H8 119.1
O7 C9 O8 116.5(4)
O7 C9 C8 128.7(4)
O8 C9 C8 114.8(4)
O8 C10 H10A 109.5
O8 C10 H10B 109.5
H10A C10 H10B 109.5
O8 C10 H10C 109.5
H10A C10 H10C 109.5
H10B C10 H10C 109.5
C20 C11 C15 118.5(4)
C20 C11 C12 123.5(4)
C15 C11 C12 117.9(4)
C20 C11 Os 70.6(2)
C15 C11 Os 72.2(2)
C12 C11 Os 126.6(3)
C14 C12 C11 114.7(4)
C14 C12 C13 110.7(4)
C11 C12 C13 109.3(4)
C14 C12 H12 107.2
C11 C12 H12 107.2
C13 C12 H12 107.2
C12 C13 H13A 109.5
C12 C13 H13B 109.5
H13A C13 H13B 109.5
C12 C13 H13C 109.5
H13A C13 H13C 109.5
H13B C13 H13C 109.5
C12 C14 H14A 109.5
C12 C14 H14B 109.5
H14A C14 H14B 109.5
C12 C14 H14C 109.5
H14A C14 H14C 109.5
H14B C14 H14C 109.5
C16 C15 C11 120.4(4)
C16 C15 Os 70.4(2)
C11 C15 Os 69.6(2)
C16 C15 H15 119.8
C11 C15 H15 119.8
Os C15 H15 133.5
C15 C16 C17 122.1(4)
C15 C16 Os 72.4(2)
C17 C16 Os 70.2(2)
C15 C16 H16 118.9
C17 C16 H16 118.9
Os C16 H16 131.5
C19 C17 C16 116.9(4)
C19 C17 C18 123.0(4)
C16 C17 C18 120.1(4)
C19 C17 Os 69.7(2)
C16 C17 Os 71.3(2)
C18 C17 Os 127.3(3)
C17 C18 H18A 109.5
C17 C18 H18B 109.5
H18A C18 H18B 109.5
C17 C18 H18C 109.5
H18A C18 H18C 109.5
H18B C18 H18C 109.5
C20 C19 C17 122.0(4)
C20 C19 Os 71.7(2)
C17 C19 Os 71.7(2)
C20 C19 H19 119.0
C17 C19 H19 119.0
Os C19 H19 130.3
C19 C20 C11 120.0(4)
C19 C20 Os 69.7(2)
C11 C20 Os 71.0(2)
C19 C20 H20 120.0
C11 C20 H20 120.0
Os C20 H20 132.2

loop_
_geom_bond_atom_site_label_1
_geom_bond_atom_site_label_2
_geom_bond_distance
Os O7 2.098(3)
Os O5 2.103(3)
Os C19 2.143(4)
Os C20 2.169(4)
Os C17 2.170(4)
Os C11 2.175(4)
Os C16 2.184(4)
Os C1 2.200(4)
Os C15 2.210(4)
O1 C2 1.205(5)
O2 C2 1.366(5)
O2 C3 1.445(5)
O3 C4 1.205(5)
O4 C4 1.363(5)
O4 C5 1.439(5)
O5 C6 1.262(5)
O6 C6 1.343(5)
O6 C7 1.438(6)
O7 C9 1.264(5)
O8 C9 1.353(5)
O8 C10 1.437(5)
C1 C4 1.477(6)
C1 C2 1.490(6)
C1 H1 0.92(5)
C3 H3A 0.9800
C3 H3B 0.9800
C3 H3C 0.9800
C5 H5A 0.9800
C5 H5B 0.9800
C5 H5C 0.9800
C6 C8 1.402(6)
C7 H7A 0.9800
C7 H7B 0.9800
C7 H7C 0.9800
C8 C9 1.380(6)
C8 H8 0.9500
C10 H10A 0.9800
C10 H10B 0.9800
C10 H10C 0.9800
C11 C20 1.426(6)
C11 C15 1.436(6)
C11 C12 1.521(6)
C12 C14 1.521(6)
C12 C13 1.530(6)
C12 H12 1.0000
C13 H13A 0.9800
C13 H13B 0.9800
C13 H13C 0.9800
C14 H14A 0.9800
C14 H14B 0.9800
C14 H14C 0.9800
C15 C16 1.400(6)
C15 H15 0.9500
C16 C17 1.436(6)
C16 H16 0.9500
C17 C19 1.424(6)
C17 C18 1.491(6)
C18 H18A 0.9800
C18 H18B 0.9800
C18 H18C 0.9800
C19 C20 1.423(6)
C19 H19 0.9500
C20 H20 0.9500
